data_1529244
loop_
_publ_author_name
'M.S. Molokeev'
'S.V. Misyul'

_publ_section_title
;
 Structural changes during phase transitions and the critical and
 noncritical order parameters in the (NH4)3Nb(O2)2F4 crystal
;
_journal_issue 1
_journal_name_full 'Physics of the Solid State'
_journal_page_first 143
_journal_paper_doi 10.1134/S1063783412010234
_journal_volume 54
_journal_year 2012
_chemical_formula_moiety
;
F4 Nb O4, 2(H4 N), 0.5(H8 N2)
;
_chemical_formula_sum 'F4 H12 N3 Nb O4'
_chemical_formula_weight 287.04
_space_group_IT_number 14
_symmetry_cell_setting monoclinic
_symmetry_space_group_name_Hall '-P 2yn'
_symmetry_space_group_name_H-M 'P 1 21/n 1'
_cell_angle_alpha 90.000000
_cell_angle_beta 89.146(3)
_cell_angle_gamma 90.000000
_cell_formula_units_Z 4
_cell_length_a 6.6681(3)
_cell_length_b 13.2740(5)
_cell_length_c 9.4797(3)
_cell_measurement_temperature 133
_cell_volume 838.98(6)
_diffrn_measurement_device_type
;
D8 ADVANCE Bruker
;
_diffrn_radiation_monochromator none
_diffrn_radiation_probe x-ray
_diffrn_radiation_type
;
 Cu K\a~1~~2~
;
_exptl_absorpt_coefficient_mu 12.413
_exptl_crystal_density_diffrn 2.273
_pd_char_colour
;
white
;
_pd_meas_2theta_range_inc 0.016
_pd_meas_2theta_range_max 110
_pd_meas_2theta_range_min 5
_pd_meas_scan_method step
_pd_proc_ls_profile_function PearsonVII
_pd_proc_ls_prof_R_factor 14.13
_pd_proc_number_of_points 6529
_pd_spec_mount_mode reflection
_refine_ls_R_I_factor 3.45
_refine_ls_shift/su_max 0.01000
_cod_data_source_file Am3NbO22F4_m140C.cif
_cod_data_source_block Am3Nb(O2)2F4-m140C
_cod_original_sg_symbol_Hall '-P 2YN          '
_cod_original_sg_symbol_H-M 'P 21/N          '
_cod_database_code 1529244
_cod_database_fobs_code 1529244

loop_
_symmetry_equiv_pos_site_id
_symmetry_equiv_pos_as_xyz
1 'x, y, z'
2 '1/2-x, 1/2+y, 1/2-z'
3 '-x, -y, -z'
4 '1/2+x, 1/2-y, 1/2+z'

loop_
_atom_site_label
_atom_site_type_symbol
_atom_site_fract_x
_atom_site_fract_y
_atom_site_fract_z
_atom_site_U_iso_or_equiv
_atom_site_occupancy
_atom_site_adp_type
Nb NB 0.2931(4) -0.1265(3) 0.2386(3) 0.031(1) 1.00000 Uiso
F1 F 0.338(2) -0.123(1) 0.446(1) 0.041(3) 1.00000 Uiso
F2 F 0.581(2) -0.067(1) 0.236(1) 0.041(3) 1.00000 Uiso
F3 F 0.458(2) -0.247(1) 0.245(2) 0.041(3) 1.00000 Uiso
F4 F 0.075(2) -0.2256(9) 0.319(1) 0.041(3) 1.00000 Uiso
O1 O 0.186(3) -0.182(1) 0.061(2) 0.065(4) 1.00000 Uiso
O2 O 0.238(3) 0.018(1) 0.263(2) 0.065(4) 1.00000 Uiso
O3 O 0.047(3) -1.040(1) 0.265(2) 0.065(4) 1.00000 Uiso
O4 O 0.329(3) -0.107(1) 0.033(2) 0.065(4) 1.00000 Uiso
N3 N 0.293(2) -0.380(1) -0.014(2) 0.041(3) 1.00000 Uiso
H3a H 0.280(2) -0.317(1) 0.020(2) 0.041(3) 1.00000 Uiso
H3b H 0.184(2) -0.394(1) 0.934(2) 0.041(3) 1.00000 Uiso
H3c H 0.301(2) -0.422(1) 0.061(2) 0.041(3) 1.00000 Uiso
H3d H 0.406(2) -0.383(1) 0.934(2) 0.041(3) 1.00000 Uiso
N2 N 0.210(2) -0.868(1) 0.003(2) 0.041(3) 1.00000 Uiso
H2a H 0.102(2) -0.868(1) 0.948(2) 0.041(3) 1.00000 Uiso
H2b H 0.321(2) -0.868(1) 0.947(2) 0.041(3) 1.00000 Uiso
H2c H 0.210(2) -0.813(1) 0.058(2) 0.041(3) 1.00000 Uiso
H2d H 0.210(2) -0.923(1) 0.058(2) 0.041(3) 1.00000 Uiso
N1 N 0.698(2) -0.863(1) 0.270(2) 0.038(3) 1.00000 Uiso
H1a H 0.584(2) -0.863(1) 0.327(2) 0.038(3) 1.00000 Uiso
H1b H 0.812(2) -0.863(1) 0.327(2) 0.038(3) 1.00000 Uiso
H1c H 0.699(2) -0.808(1) 0.215(2) 0.038(3) 1.00000 Uiso
H1d H 0.699(2) -0.918(1) 0.215(2) 0.038(3) 1.00000 Uiso

loop_
_atom_type_symbol
_atom_type_scat_dispersion_real
_atom_type_scat_dispersion_imag
NB -0.11210 2.48260
F 0.07270 0.05340
O 0.04920 0.03220
N 0.03110 0.01800
H 0.00000 0.00000

loop_
_diffrn_radiation_wavelength
_diffrn_radiation_wavelength_wt
1.5406 1.0000
1.5443 0.5000
